data_4504713
loop_
_publ_author_name
'Visi, Mandana Z.'
'Knobler, Carolyn B.'
'Owen, Jonathan J.'
'Khan, M. Ishaque'
'Schubert, David M.'

_publ_section_title
;
 Structures of Self-Assembled Nonmetal Borates Derived from
 \a,\w-Diaminoalkanes
;
_journal_issue 2
_journal_name_full 'Crystal Growth &amp; Design'
_journal_page_first 538
_journal_paper_doi 10.1021/cg0504915
_journal_volume 6
_journal_year 2006
_chemical_formula_moiety 'C9 H24 N2, 2(B5 H4 O10)'
_chemical_formula_sum 'C9 H32 B10 N2 O20'
_chemical_formula_weight 596.47
_chemical_name_common '1,9-diammoniononane bispentaborate'
_chemical_name_systematic
; 
 ? 
;
_space_group_IT_number 14
_symmetry_cell_setting monoclinic
_symmetry_space_group_name_Hall '-P 2ybc'
_symmetry_space_group_name_H-M 'P 1 21/c 1'
_atom_sites_solution_hydrogens geom
_atom_sites_solution_primary direct
_atom_sites_solution_secondary difmap
_audit_creation_method SHELXL-97
_cell_angle_alpha 90.00
_cell_angle_beta 90.962(3)
_cell_angle_gamma 90.00
_cell_formula_units_Z 2
_cell_length_a 9.2899(15)
_cell_length_b 14.312(2)
_cell_length_c 10.2478(17)
_cell_measurement_reflns_used 985
_cell_measurement_temperature 100(2)
_cell_measurement_theta_max 28.12
_cell_measurement_theta_min 3.30
_cell_volume 1362.3(4)
_computing_cell_refinement 'Bruker SMART'
_computing_data_collection 'Bruker SMART'
_computing_data_reduction 'Bruker SAINT'
_computing_molecular_graphics 'Bruker SHELXTL'
_computing_publication_material 'Bruker SHELXTL'
_computing_structure_refinement 'SHELXL-97 (Sheldrick, 1997)'
_computing_structure_solution 'SHELXS-97 (Sheldrick, 1990)'
_diffrn_ambient_temperature 100(2)
_diffrn_measured_fraction_theta_full 0.978
_diffrn_measured_fraction_theta_max 0.978
_diffrn_measurement_device_type 'ccd area detector'
_diffrn_measurement_method 'phi and omega scans'
_diffrn_radiation_monochromator graphite
_diffrn_radiation_source 'fine-focus sealed tube'
_diffrn_radiation_type MoK\a
_diffrn_radiation_wavelength 0.71073
_diffrn_reflns_av_R_equivalents 0.0330
_diffrn_reflns_av_sigmaI/netI 0.0257
_diffrn_reflns_limit_h_max 12
_diffrn_reflns_limit_h_min -12
_diffrn_reflns_limit_k_max 18
_diffrn_reflns_limit_k_min -19
_diffrn_reflns_limit_l_max 13
_diffrn_reflns_limit_l_min -13
_diffrn_reflns_number 12032
_diffrn_reflns_theta_full 28.29
_diffrn_reflns_theta_max 28.29
_diffrn_reflns_theta_min 2.19
_exptl_absorpt_coefficient_mu 0.129
_exptl_absorpt_correction_type none
_exptl_crystal_colour colorless
_exptl_crystal_density_diffrn 1.454
_exptl_crystal_density_method 'not measured'
_exptl_crystal_description parallelepiped
_exptl_crystal_F_000 620
_exptl_crystal_size_max 0.35
_exptl_crystal_size_mid 0.20
_exptl_crystal_size_min 0.20
_refine_diff_density_max 0.399
_refine_diff_density_min -0.353
_refine_diff_density_rms 0.052
_refine_ls_extinction_method none
_refine_ls_goodness_of_fit_ref 1.027
_refine_ls_hydrogen_treatment constr
_refine_ls_matrix_type full
_refine_ls_number_parameters 223
_refine_ls_number_reflns 3318
_refine_ls_number_restraints 0
_refine_ls_restrained_S_all 1.027
_refine_ls_R_factor_all 0.0480
_refine_ls_R_factor_gt 0.0380
_refine_ls_shift/su_max 0.000
_refine_ls_shift/su_mean 0.000
_refine_ls_structure_factor_coef Fsqd
_refine_ls_weighting_details 'calc w=1/[\s^2^(Fo^2^)+(0.0819P)^2^+0.1802P] where P=(Fo^2^+2Fc^2^)/3'
_refine_ls_weighting_scheme calc
_refine_ls_wR_factor_gt 0.1150
_refine_ls_wR_factor_ref 0.1220
_reflns_number_gt 2692
_reflns_number_total 3318
_reflns_threshold_expression >2sigma(I)
_cod_data_source_file cg0504915si20051107_091537.cif
_cod_data_source_block compound_5
_cod_original_cell_volume 1362.4(4)
_cod_original_sg_symbol_H-M P2(1)/c
_cod_database_code 4504713

loop_
_symmetry_equiv_pos_as_xyz
'x, y, z'
'-x, y+1/2, -z+1/2'
'-x, -y, -z'
'x, -y-1/2, z-1/2'

loop_
_atom_site_label
_atom_site_type_symbol
_atom_site_fract_x
_atom_site_fract_y
_atom_site_fract_z
_atom_site_U_iso_or_equiv
_atom_site_adp_type
_atom_site_occupancy
_atom_site_symmetry_multiplicity
_atom_site_calc_flag
_atom_site_refinement_flags
_atom_site_disorder_assembly
_atom_site_disorder_group
C1 C 0.36593(15) 0.16182(10) 0.31975(14) 0.0273(3) Uani 1 1 d . . .
H1AC H 0.3535 0.2291 0.3181 0.035 Uiso 1 1 d . . .
H1BC H 0.4649 0.1469 0.3161 0.035 Uiso 1 1 d . . .
C2 C 0.3420(4) 0.0898(3) 0.4268(3) 0.0349(7) Uani 0.50 1 d P A -1
H2BC H 0.3705 0.0276 0.3939 0.045 Uiso 0.50 1 calc PR A -1
H2AC H 0.4060 0.1049 0.5021 0.045 Uiso 0.50 1 calc PR A -1
C3 C 0.1915(6) 0.0842(4) 0.4731(7) 0.087(2) Uani 0.50 1 d P A 1
H3AC H 0.1728 0.1388 0.5277 0.113 Uiso 0.50 1 d P B 1
H3BC H 0.1272 0.0947 0.3912 0.113 Uiso 0.50 1 d P C 1
C4 C 0.1311(4) 0.0076(2) 0.5344(3) 0.0338(7) Uiso 0.50 1 d P A 1
H4AC H 0.0926 0.0213 0.6218 0.044 Uiso 0.50 1 calc PR A 1
H4BC H 0.1935 -0.0485 0.5363 0.044 Uiso 0.50 1 calc PR A 1
C5 C 0.0104(7) 0.0071(4) 0.4185(6) 0.0286(12) Uiso 0.25 1 d P . 1
H5AC H 0.0134 0.0676 0.3716 0.037 Uiso 0.25 1 calc PR . 1
H5BC H 0.0336 -0.0428 0.3554 0.037 Uiso 0.25 1 calc PR . 1
C2' C 0.2715(3) 0.1388(2) 0.4376(3) 0.0257(6) Uani 0.50 1 d P A 2
H2'A H 0.3006 0.1792 0.5119 0.033 Uiso 0.50 1 calc PR A 2
H2'B H 0.1698 0.1531 0.4150 0.033 Uiso 0.50 1 calc PR A 2
C3' C 0.2828(4) 0.0375(2) 0.4794(3) 0.0342(7) Uani 0.50 1 d P . 2
H3'A H 0.2787 -0.0005 0.3988 0.044 Uiso 0.50 1 calc PR . 2
H3'B H 0.3804 0.0290 0.5179 0.044 Uiso 0.50 1 calc PR . 2
C4' C 0.1825(7) -0.0043(4) 0.5697(6) 0.0270(12) Uiso 0.25 1 d P . 2
H4'A H 0.1552 0.0421 0.6365 0.035 Uiso 0.25 1 calc PR . 2
H4'B H 0.2288 -0.0580 0.6147 0.035 Uiso 0.25 1 calc PR . 2
C5' C 0.0503(7) -0.0369(5) 0.4960(7) 0.0382(15) Uiso 0.25 1 d P D 2
H5'A H 0.0714 -0.0980 0.4552 0.050 Uiso 0.25 1 calc PR D 2
H5'B H 0.0290 0.0081 0.4249 0.050 Uiso 0.25 1 calc PR D 2
C6' C -0.0832(7) -0.0472(5) 0.5786(7) 0.0340(14) Uiso 0.25 1 d P . 2
H6'A H -0.1616 -0.0883 0.5458 0.044 Uiso 0.25 1 calc PR . 2
H6'B H -0.0712 -0.0449 0.6747 0.044 Uiso 0.25 1 calc PR . 2
N1 N 0.29790(11) 0.12918(8) 0.19381(10) 0.0189(2) Uani 1 1 d . A .
H1CC H 0.2075 0.1532 0.1859 0.028 Uiso 1 1 calc R . .
H2CC H 0.2932 0.0657 0.1935 0.028 Uiso 1 1 calc R . .
H3CC H 0.3518 0.1489 0.1258 0.028 Uiso 1 1 calc R . .
B1 B 0.79191(13) 0.13272(10) 0.87237(12) 0.0133(3) Uani 1 1 d . . .
B2B B 1.05449(14) 0.10605(9) 0.88350(13) 0.0141(3) Uani 1 1 d . . .
B2A B 0.96268(14) 0.22248(10) 0.73957(13) 0.0153(3) Uani 1 1 d . . .
B2C B 0.53677(14) 0.08259(9) 0.87594(13) 0.0140(3) Uani 1 1 d . . .
B2D B 0.61648(14) 0.20107(10) 1.02522(14) 0.0159(3) Uani 1 1 d . . .
O1A O 0.91876(8) 0.07611(6) 0.90821(8) 0.0146(2) Uani 1 1 d . . .
O2A O 1.17080(9) 0.06004(6) 0.93486(9) 0.0172(2) Uani 1 1 d . . .
H2A H 1.1429(17) 0.0173(12) 0.9830(16) 0.022 Uiso 1 1 d . . .
O3A O 1.07895(9) 0.18285(6) 0.80558(9) 0.0166(2) Uani 1 1 d . . .
O2D O 0.99543(10) 0.28963(7) 0.65033(9) 0.0204(2) Uani 1 1 d . . .
H2D H 0.9246(19) 0.3024(12) 0.6067(17) 0.027 Uiso 1 1 d . . .
O1B O 0.82556(8) 0.19473(6) 0.76277(8) 0.0156(2) Uani 1 1 d . . .
O1C O 0.67472(8) 0.06989(6) 0.83545(8) 0.0141(2) Uani 1 1 d . . .
O2B O 0.43426(9) 0.02336(6) 0.83051(9) 0.0195(2) Uani 1 1 d . . .
H2B H 0.3513(19) 0.0360(11) 0.8575(16) 0.025 Uiso 1 1 d . . .
O3B O 0.50406(8) 0.15275(6) 0.96443(8) 0.0153(2) Uani 1 1 d . . .
O2C O 0.57932(10) 0.25873(7) 1.12373(9) 0.0234(2) Uani 1 1 d . . .
H2C H 0.6598(19) 0.2789(12) 1.1640(18) 0.030 Uiso 1 1 d . . .
O1D O 0.75471(8) 0.18866(6) 0.98756(8) 0.0157(2) Uani 1 1 d . . .

loop_
_atom_site_aniso_label
_atom_site_aniso_U_11
_atom_site_aniso_U_22
_atom_site_aniso_U_33
_atom_site_aniso_U_23
_atom_site_aniso_U_13
_atom_site_aniso_U_12
C1 0.0266(7) 0.0305(7) 0.0247(7) -0.0063(6) 0.0009(6) -0.0100(6)
C2 0.0415(18) 0.0356(17) 0.0277(16) -0.0048(14) 0.0027(14) -0.0046(16)
C3 0.072(3) 0.055(3) 0.136(5) 0.026(3) 0.066(4) 0.009(3)
C2' 0.0290(14) 0.0278(14) 0.0205(13) -0.0049(11) 0.0059(11) 0.0028(13)
C3' 0.0442(18) 0.0299(16) 0.0288(15) 0.0050(13) 0.0099(14) 0.0037(15)
N1 0.0156(5) 0.0192(5) 0.0219(6) -0.0027(4) 0.0030(4) 0.0005(4)
B1 0.0087(6) 0.0164(6) 0.0148(6) 0.0019(5) 0.0012(5) -0.0002(5)
B2B 0.0115(6) 0.0167(6) 0.0141(6) -0.0005(5) 0.0011(5) -0.0005(5)
B2A 0.0129(6) 0.0173(6) 0.0158(6) 0.0003(5) 0.0014(5) -0.0013(5)
B2C 0.0109(6) 0.0155(6) 0.0157(6) 0.0020(5) -0.0002(5) 0.0009(5)
B2D 0.0135(6) 0.0180(6) 0.0162(6) 0.0011(5) 0.0001(5) 0.0008(5)
O1A 0.0094(4) 0.0172(4) 0.0173(4) 0.0037(3) 0.0015(3) 0.0008(3)
O2A 0.0096(4) 0.0206(4) 0.0214(5) 0.0067(4) 0.0018(3) -0.0006(3)
O3A 0.0105(4) 0.0205(5) 0.0189(4) 0.0049(3) 0.0006(3) -0.0021(3)
O2D 0.0128(4) 0.0260(5) 0.0224(5) 0.0104(4) -0.0007(4) -0.0019(3)
O1B 0.0104(4) 0.0200(4) 0.0164(4) 0.0052(3) 0.0003(3) -0.0006(3)
O1C 0.0097(4) 0.0159(4) 0.0168(4) -0.0012(3) 0.0012(3) -0.0004(3)
O2B 0.0097(4) 0.0215(5) 0.0275(5) -0.0061(4) 0.0028(4) -0.0021(3)
O3B 0.0090(4) 0.0180(4) 0.0188(4) -0.0019(3) 0.0010(3) -0.0001(3)
O2C 0.0127(4) 0.0317(5) 0.0258(5) -0.0118(4) 0.0013(4) -0.0004(4)
O1D 0.0101(4) 0.0202(4) 0.0168(4) -0.0027(3) 0.0013(3) -0.0013(3)

loop_
_atom_type_symbol
_atom_type_description
_atom_type_scat_dispersion_real
_atom_type_scat_dispersion_imag
_atom_type_scat_source
C C 0.0033 0.0016 'International Tables Vol C Tables 4.2.6.8 and 6.1.1.4'
H H 0.0000 0.0000 'International Tables Vol C Tables 4.2.6.8 and 6.1.1.4'
B B 0.0013 0.0007 'International Tables Vol C Tables 4.2.6.8 and 6.1.1.4'
N N 0.0061 0.0033 'International Tables Vol C Tables 4.2.6.8 and 6.1.1.4'
O O 0.0106 0.0060 'International Tables Vol C Tables 4.2.6.8 and 6.1.1.4'

loop_
_geom_angle_atom_site_label_1
_geom_angle_atom_site_label_2
_geom_angle_atom_site_label_3
_geom_angle
_geom_angle_site_symmetry_1
N1 C1 C2 110.09(15) .
N1 C1 C2' 111.72(14) .
C3 C2 C1 114.6(3) .
C4 C3 C2 125.3(4) .
C6' C3 C2 130.1(5) .
C3 C4 C5 87.2(4) .
C4 C5 C4 112.5(4) 3_556
C3' C2' C1 112.9(2) .
C4' C3' C2' 122.2(4) .
C3' C4' C5' 109.6(5) .
C4' C5' C6' 114.7(6) .
C5' C6' C3 117.7(5) .
O1C B1 O1B 109.99(9) .
O1C B1 O1A 108.46(10) .
O1B B1 O1A 110.10(9) .
O1C B1 O1D 111.07(9) .
O1B B1 O1D 109.89(10) .
O1A B1 O1D 107.28(9) .
O1A B2B O2A 120.48(11) .
O1A B2B O3A 121.41(11) .
O2A B2B O3A 118.10(11) .
O1B B2A O2D 122.90(11) .
O1B B2A O3A 121.34(11) .
O2D B2A O3A 115.76(11) .
O2B B2C O1C 118.10(11) .
O2B B2C O3B 121.14(11) .
O1C B2C O3B 120.72(11) .
O2C B2D O1D 123.08(11) .
O2C B2D O3B 115.99(11) .
O1D B2D O3B 120.92(11) .
B2B O1A B1 121.41(10) .
B2B O3A B2A 118.29(10) .
B2A O1B B1 121.49(9) .
B2C O1C B1 122.66(10) .
B2C O3B B2D 118.72(10) .
B2D O1D B1 122.31(10) .

loop_
_geom_bond_atom_site_label_1
_geom_bond_atom_site_label_2
_geom_bond_distance
_geom_bond_site_symmetry_2
C1 N1 1.5020(17) .
C1 C2 1.525(4) .
C1 C2' 1.541(3) .
C2 C3 1.486(6) .
C3 C4 1.387(6) .
C4 C5 1.620(7) .
C5 C4 1.424(7) 3_556
C2' C3' 1.514(4) .
C3' C4' 1.453(7) .
C4' C5' 1.505(9) .
C5' C6' 1.520(9) .
C6' C3 1.246(9) .
B1 O1C 1.4571(15) .
B1 O1B 1.4693(15) .
B1 O1A 1.4716(15) .
B1 O1D 1.4722(15) .
B2B O1A 1.3596(15) .
B2B O2A 1.3635(16) .
B2B O3A 1.3797(16) .
B2A O1B 1.3590(15) .
B2A O2D 1.3645(16) .
B2A O3A 1.3861(16) .
B2C O2B 1.3518(16) .
B2C O1C 1.3658(15) .
B2C O3B 1.3901(16) .
B2D O2C 1.3531(17) .
B2D O1D 1.3588(16) .
B2D O3B 1.3912(16) .

loop_
_geom_hbond_atom_site_label_D
_geom_hbond_atom_site_label_H
_geom_hbond_atom_site_label_A
_geom_hbond_distance_DH
_geom_hbond_distance_HA
_geom_hbond_distance_DA
_geom_hbond_angle_DHA
_geom_hbond_site_symmetry_A
N1 H1CC O2D 0.91 2.16 3.0664(14) 175.4 4_465
N1 H3CC O3B 0.91 2.19 3.0755(14) 162.8 1_554
N1 H2CC O1C 0.91 1.99 2.8766(14) 165.7 3_656
O2A H2A O1A 0.830(17) 1.839(18) 2.6683(12) 179.1(16) 3_757
O2D H2D O1D 0.810(18) 1.983(18) 2.7847(13) 170.0(17) 4_565
O2B H2B O2A 0.843(18) 1.898(18) 2.7381(13) 174.2(17) 1_455
O2C H2C O1B 0.896(18) 1.866(19) 2.7563(13) 171.7(17) 4_566

loop_
_geom_torsion_atom_site_label_1
_geom_torsion_atom_site_label_2
_geom_torsion_atom_site_label_3
_geom_torsion_atom_site_label_4
_geom_torsion
_geom_torsion_site_symmetry_4
N1 C1 C2 C3 -71.6(4) .
C2' C1 C2 C3 28.2(4) .
C1 C2 C3 C4 157.4(5) .
C2 C3 C4 C5 -122.4(7) .
C3 C4 C5 C4 -136.8(5) 3_556
N1 C1 C2' C3' 78.4(3) .
C1 C2' C3' C4' -167.1(4) .
C2' C3' C4' C5' 84.5(6) .
C3' C4' C5' C6' -157.7(5) .
O2A B2B O1A B1 169.85(11) .
O3A B2B O1A B1 -10.64(17) .
O1C B1 O1A B2B 146.15(10) .
O1B B1 O1A B2B 25.76(15) .
O1D B1 O1A B2B -93.80(12) .
O1A B2B O3A B2A -7.77(17) .
O2A B2B O3A B2A 171.76(11) .
O1B B2A O3A B2B 8.21(18) .
O2D B2A O3A B2B -171.24(11) .
O2D B2A O1B B1 -170.80(11) .
O3A B2A O1B B1 9.79(18) .
O1C B1 O1B B2A -144.79(11) .
O1A B1 O1B B2A -25.32(15) .
O1D B1 O1B B2A 92.64(12) .
O2B B2C O1C B1 176.43(10) .
O3B B2C O1C B1 -5.49(17) .
O1B B1 O1C B2C -103.16(12) .
O1A B1 O1C B2C 136.39(11) .
O1D B1 O1C B2C 18.73(15) .
O2B B2C O3B B2D 168.96(11) .
O1C B2C O3B B2D -9.06(17) .
O2C B2D O3B B2C -170.73(11) .
O1D B2D O3B B2C 8.20(17) .
O2C B2D O1D B1 -174.04(11) .
O3B B2D O1D B1 7.12(17) .
O1C B1 O1D B2D -19.55(15) .
O1B B1 O1D B2D 102.39(12) .
O1A B1 O1D B2D -137.92(11) .
